data_4110039
loop_
_publ_author_name
'Thomas Devic'
'Olivier David'
'Marion Valls'
'J\'er\^ome Marrot'
'Fran\,cois Couty'
'G\'erard F\'erey'

_publ_contact_author
;
      Dr T. Devic 
      Institut Lavoisier de Versailles, UMR-CNRS 8180
      Universit\'e de Versailles Saint-Quentin-en-Yvelines
      45 Avenue des Etats Unis
      78035 Versailles cedex
      France
;
_publ_contact_author_email devic@chimie.uvsq.fr
_publ_contact_author_fax '(33) 01 39 25 43 58'
_publ_contact_author_phone '(33) 01 39 25 42 99'
_publ_section_title
;
 An Illustration of the Limit of the Metal Organic Framework's
 Isoreticular Principle Using a Semirigid Tritopic Linker Obtained by
 "Click" Chemistry
;
_journal_name_full 'Journal of the American Chemical Society'
_journal_page_first 12614
_journal_page_last 12615
_journal_paper_doi 10.1021/ja0744091
_journal_volume 129
_journal_year 2007
_chemical_formula_sum 'C18 H28 La N9 O14'
_chemical_formula_weight 733.40
_chemical_name_systematic
; 
 ? 
;
_space_group_IT_number 14
_symmetry_cell_setting monoclinic
_symmetry_space_group_name_Hall '-P 2ybc'
_symmetry_space_group_name_H-M 'P 1 21/c 1'
_atom_sites_solution_hydrogens geom
_atom_sites_solution_primary direct
_atom_sites_solution_secondary difmap
_audit_creation_method SHELXL-97
_cell_angle_alpha 90.00
_cell_angle_beta 92.262(3)
_cell_angle_gamma 90.00
_cell_formula_units_Z 4
_cell_length_a 12.4011(9)
_cell_length_b 24.8971(18)
_cell_length_c 8.7794(5)
_cell_measurement_reflns_used 5417
_cell_measurement_temperature 250(2)
_cell_measurement_theta_max 29.67
_cell_measurement_theta_min 2.32
_cell_volume 2708.5(3)
_computing_cell_refinement 'Bruker APEX2'
_computing_data_collection 'Bruker APEX2'
_computing_data_reduction 'Bruker SAINT'
_computing_molecular_graphics 'Bruker SHELXTL'
_computing_publication_material 'Bruker SHELXTL'
_computing_structure_refinement 'SHELXL-97 (Sheldrick, 1997)'
_computing_structure_solution 'SHELXS-97 (Sheldrick, 1990)'
_diffrn_ambient_temperature 250(2)
_diffrn_detector_area_resol_mean 512x512
_diffrn_measured_fraction_theta_full 0.988
_diffrn_measured_fraction_theta_max 0.988
_diffrn_measurement_device_type 'CCD area detector'
_diffrn_measurement_method 'phi and omega scans'
_diffrn_radiation_monochromator graphite
_diffrn_radiation_source 'fine-focus sealed tube'
_diffrn_radiation_type MoK\a
_diffrn_radiation_wavelength 0.71073
_diffrn_reflns_av_R_equivalents 0.0774
_diffrn_reflns_av_sigmaI/netI 0.0483
_diffrn_reflns_limit_h_max 17
_diffrn_reflns_limit_h_min -17
_diffrn_reflns_limit_k_max 34
_diffrn_reflns_limit_k_min -35
_diffrn_reflns_limit_l_max 7
_diffrn_reflns_limit_l_min -12
_diffrn_reflns_number 63215
_diffrn_reflns_theta_full 30.07
_diffrn_reflns_theta_max 30.07
_diffrn_reflns_theta_min 1.64
_exptl_absorpt_coefficient_mu 1.662
_exptl_absorpt_correction_T_max 0.9675
_exptl_absorpt_correction_T_min 0.6911
_exptl_absorpt_correction_type multi-scan
_exptl_absorpt_process_details 'SADABS (Sheldrick, 1996)'
_exptl_crystal_colour colorless
_exptl_crystal_density_diffrn 1.799
_exptl_crystal_description needle
_exptl_crystal_F_000 1472
_exptl_crystal_size_max 0.24
_exptl_crystal_size_mid 0.04
_exptl_crystal_size_min 0.02
_refine_diff_density_max 1.268
_refine_diff_density_min -1.418
_refine_diff_density_rms 0.207
_refine_ls_extinction_method none
_refine_ls_goodness_of_fit_ref 1.189
_refine_ls_hydrogen_treatment constr
_refine_ls_matrix_type full
_refine_ls_number_parameters 379
_refine_ls_number_reflns 7857
_refine_ls_number_restraints 0
_refine_ls_restrained_S_all 1.189
_refine_ls_R_factor_all 0.0815
_refine_ls_R_factor_gt 0.0442
_refine_ls_shift/su_max 0.001
_refine_ls_shift/su_mean 0.000
_refine_ls_structure_factor_coef Fsqd
_refine_ls_weighting_details 'calc w=1/[\s^2^(Fo^2^)+(0.0545P)^2^+4.4762P] where P=(Fo^2^+2Fc^2^)/3'
_refine_ls_weighting_scheme calc
_refine_ls_wR_factor_gt 0.1006
_refine_ls_wR_factor_ref 0.1284
_reflns_number_gt 5327
_reflns_number_total 7857
_reflns_threshold_expression >2sigma(I)
_cod_data_source_file ja0744091si20070618_014633.cif
_cod_data_source_block 1
_cod_database_code 4110039

loop_
_symmetry_equiv_pos_as_xyz
'x, y, z'
'-x, y+1/2, -z+1/2'
'-x, -y, -z'
'x, -y-1/2, z-1/2'

loop_
_atom_site_label
_atom_site_type_symbol
_atom_site_fract_x
_atom_site_fract_y
_atom_site_fract_z
_atom_site_U_iso_or_equiv
_atom_site_adp_type
_atom_site_occupancy
_atom_site_symmetry_multiplicity
_atom_site_calc_flag
_atom_site_refinement_flags
La La 0.00204(2) 0.008463(10) 0.75475(3) 0.01402(8) Uani 1 1 d .
O1 O 0.0311(3) 0.09862(15) 0.6190(4) 0.0317(9) Uani 1 1 d .
O2 O 0.0918(3) 0.10350(14) 0.8573(4) 0.0265(8) Uani 1 1 d .
O3 O 0.2062(3) -0.00242(14) 0.7011(4) 0.0248(8) Uani 1 1 d .
O4 O 0.0250(3) -0.09053(14) 0.6779(4) 0.0254(7) Uani 1 1 d .
O5 O -0.1658(3) -0.04678(16) 0.8138(4) 0.0296(8) Uani 1 1 d .
O6 O -0.1091(3) 0.00364(13) 0.5137(4) 0.0207(7) Uani 1 1 d .
O7 O -0.1516(3) 0.07794(15) 0.8083(4) 0.0258(8) Uani 1 1 d .
O8 O -0.0838(2) 0.03884(13) 1.0164(3) 0.0198(7) Uani 1 1 d .
C1 C 0.0791(4) 0.12358(19) 0.7272(5) 0.0209(9) Uani 1 1 d .
C2 C 0.1177(4) 0.1790(2) 0.6861(6) 0.0283(11) Uani 1 1 d .
H2A H 0.1544 0.1766 0.5895 0.034 Uiso 1 1 calc R
H2B H 0.0545 0.2021 0.6689 0.034 Uiso 1 1 calc R
N3 N 0.1906(3) 0.20500(16) 0.7981(4) 0.0227(8) Uani 1 1 d .
N4 N 0.1912(4) 0.25855(16) 0.8097(5) 0.0268(9) Uani 1 1 d .
N5 N 0.2677(3) 0.27163(17) 0.9111(5) 0.0247(9) Uani 1 1 d .
C6 C 0.3171(4) 0.2264(2) 0.9649(5) 0.0198(9) Uani 1 1 d .
C7 C 0.2683(4) 0.1833(2) 0.8910(5) 0.0243(10) Uani 1 1 d .
H7 H 0.2855 0.1467 0.9028 0.029 Uiso 1 1 calc R
C8 C 0.4054(4) 0.2252(2) 1.0813(5) 0.0209(9) Uani 1 1 d .
C9 C 0.4555(4) 0.2724(2) 1.1354(5) 0.0219(9) Uani 1 1 d .
H9 H 0.4332 0.3060 1.0971 0.026 Uiso 1 1 calc R
C10 C 0.5395(4) 0.2688(2) 1.2479(5) 0.0211(10) Uani 1 1 d .
C11 C 0.5894(4) 0.3174(2) 1.3164(5) 0.0225(10) Uani 1 1 d .
N12 N 0.5470(4) 0.36707(19) 1.2951(5) 0.0337(11) Uani 1 1 d .
N13 N 0.6052(4) 0.40198(19) 1.3773(6) 0.0350(11) Uani 1 1 d .
N14 N 0.6834(3) 0.37437(17) 1.4506(4) 0.0250(9) Uani 1 1 d .
C15 C 0.6784(4) 0.3220(2) 1.4163(6) 0.0263(11) Uani 1 1 d .
H15 H 0.7248 0.2944 1.4519 0.032 Uiso 1 1 calc R
C16 C 0.5723(4) 0.2186(2) 1.3006(5) 0.0232(10) Uani 1 1 d .
H16 H 0.6301 0.2163 1.3728 0.028 Uiso 1 1 calc R
C17 C 0.5214(3) 0.1715(2) 1.2490(5) 0.0208(10) Uani 1 1 d .
C18 C 0.4373(4) 0.17560(19) 1.1384(5) 0.0201(9) Uani 1 1 d .
H18 H 0.4021 0.1444 1.1025 0.024 Uiso 1 1 calc R
C19 C 0.5540(4) 0.1195(2) 1.3104(6) 0.0236(10) Uani 1 1 d .
C20 C 0.6292(4) 0.1075(2) 1.4250(6) 0.0251(10) Uani 1 1 d .
H20 H 0.6725 0.1318 1.4819 0.030 Uiso 1 1 calc R
N21 N 0.6276(3) 0.05444(18) 1.4386(5) 0.0245(9) Uani 1 1 d .
N22 N 0.5556(4) 0.03195(19) 1.3381(5) 0.0325(10) Uani 1 1 d .
N23 N 0.5101(4) 0.07206(18) 1.2609(5) 0.0311(10) Uani 1 1 d .
C24 C 0.1991(3) -0.00815(19) 0.5596(5) 0.0179(8) Uani 1 1 d .
C25 C 0.2990(4) -0.0204(2) 0.4705(5) 0.0224(10) Uani 1 1 d .
H25A H 0.2779 -0.0386 0.3750 0.027 Uiso 1 1 calc R
H25B H 0.3353 0.0132 0.4452 0.027 Uiso 1 1 calc R
C26 C -0.1529(4) 0.07000(18) 0.9477(5) 0.0172(9) Uani 1 1 d .
C27 C -0.2366(4) 0.0961(2) 1.0443(5) 0.0273(11) Uani 1 1 d .
H27A H -0.2731 0.0684 1.1026 0.033 Uiso 1 1 calc R
H27B H -0.2008 0.1208 1.1170 0.033 Uiso 1 1 calc R
O1W O 0.9482(3) 0.83271(17) 0.8772(4) 0.0380(9) Uani 1 1 d .
O2W O 0.7372(4) 0.88716(17) 0.6009(5) 0.0493(12) Uani 1 1 d .
O3W O 0.3536(5) 0.4123(2) 0.1832(7) 0.0759(18) Uani 1 1 d .
O4W O 0.6464(5) 0.9703(3) 0.9634(8) 0.103(3) Uani 1 1 d .
O5W O 0.1354(6) 0.7789(3) 0.7745(10) 0.103(2) Uani 1 1 d .
O6W O 0.8334(5) 0.1857(3) 0.5524(10) 0.113(3) Uani 1 1 d .

loop_
_atom_site_aniso_label
_atom_site_aniso_U_11
_atom_site_aniso_U_22
_atom_site_aniso_U_33
_atom_site_aniso_U_23
_atom_site_aniso_U_13
_atom_site_aniso_U_12
La 0.01509(11) 0.01653(12) 0.01012(11) 0.00092(10) -0.00349(7) 0.00066(11)
O1 0.051(2) 0.027(2) 0.0170(16) -0.0005(14) -0.0066(15) -0.0163(17)
O2 0.034(2) 0.027(2) 0.0172(16) 0.0035(13) -0.0083(14) -0.0089(15)
O3 0.0204(16) 0.038(2) 0.0161(15) 0.0001(13) -0.0034(12) -0.0007(14)
O4 0.036(2) 0.0215(19) 0.0185(16) -0.0008(13) -0.0025(14) -0.0026(15)
O5 0.0256(18) 0.034(2) 0.0295(18) -0.0003(16) -0.0008(15) -0.0071(16)
O6 0.0170(15) 0.0277(19) 0.0167(15) -0.0006(12) -0.0070(12) 0.0021(13)
O7 0.0305(19) 0.031(2) 0.0156(15) 0.0028(13) -0.0045(13) 0.0103(15)
O8 0.0189(15) 0.0253(19) 0.0148(14) 0.0014(12) -0.0036(12) 0.0081(13)
C1 0.028(2) 0.018(2) 0.017(2) -0.0020(17) -0.0015(17) -0.0034(18)
C2 0.036(3) 0.024(3) 0.024(2) 0.0030(19) -0.015(2) -0.013(2)
N3 0.025(2) 0.021(2) 0.0223(19) 0.0011(16) -0.0075(16) -0.0035(16)
N4 0.034(2) 0.016(2) 0.030(2) -0.0013(17) -0.0088(19) -0.0030(17)
N5 0.027(2) 0.021(2) 0.025(2) -0.0030(17) -0.0071(16) 0.0007(17)
C6 0.022(2) 0.018(2) 0.019(2) -0.0016(17) -0.0020(17) -0.0030(18)
C7 0.026(2) 0.018(2) 0.028(2) 0.0007(19) -0.0077(19) -0.0020(19)
C8 0.018(2) 0.026(2) 0.019(2) -0.0021(18) -0.0012(17) -0.0014(18)
C9 0.025(2) 0.023(2) 0.017(2) 0.0008(18) -0.0024(17) -0.0038(19)
C10 0.0179(19) 0.026(3) 0.019(2) -0.0040(18) -0.0027(16) -0.0088(19)
C11 0.023(2) 0.024(3) 0.020(2) -0.0006(18) -0.0032(18) -0.0086(19)
N12 0.034(3) 0.025(3) 0.041(3) -0.001(2) -0.015(2) -0.0053(19)
N13 0.035(3) 0.025(3) 0.044(3) -0.003(2) -0.013(2) -0.008(2)
N14 0.025(2) 0.027(2) 0.022(2) -0.0024(17) -0.0038(16) -0.0125(17)
C15 0.027(3) 0.025(3) 0.026(2) -0.001(2) -0.003(2) -0.007(2)
C16 0.019(2) 0.029(3) 0.020(2) -0.001(2) -0.0041(17) -0.0021(19)
C17 0.018(2) 0.022(2) 0.022(2) -0.0021(18) -0.0031(19) -0.0006(16)
C18 0.018(2) 0.019(2) 0.023(2) -0.0038(18) -0.0036(17) -0.0016(17)
C19 0.023(2) 0.020(3) 0.028(2) 0.0003(19) -0.0039(19) -0.0004(18)
C20 0.025(2) 0.024(3) 0.025(2) -0.0017(19) -0.0084(19) 0.0016(19)
N21 0.022(2) 0.027(2) 0.023(2) 0.0013(17) -0.0061(16) 0.0056(17)
N22 0.026(2) 0.028(3) 0.042(3) 0.005(2) -0.0162(19) -0.0031(19)
N23 0.029(2) 0.024(2) 0.039(2) 0.004(2) -0.0157(19) 0.0016(19)
C24 0.017(2) 0.020(2) 0.0170(19) 0.0036(17) -0.0016(15) 0.0017(17)
C25 0.017(2) 0.030(3) 0.020(2) 0.0038(18) -0.0010(17) 0.0057(18)
C26 0.017(2) 0.019(2) 0.0146(19) 0.0000(16) -0.0033(16) 0.0033(16)
C27 0.029(3) 0.034(3) 0.019(2) 0.003(2) -0.0008(19) 0.019(2)
O1W 0.047(2) 0.036(2) 0.031(2) 0.0016(17) 0.0022(18) -0.0070(19)
O2W 0.060(3) 0.026(2) 0.061(3) -0.006(2) -0.010(2) -0.005(2)
O3W 0.098(5) 0.057(4) 0.071(4) 0.001(3) -0.027(3) 0.034(3)
O4W 0.056(4) 0.148(6) 0.106(5) -0.085(5) 0.033(3) -0.045(4)
O5W 0.081(5) 0.075(5) 0.153(7) -0.004(5) -0.002(5) 0.023(4)
O6W 0.058(4) 0.097(6) 0.183(8) -0.028(5) -0.018(4) -0.007(4)

loop_
_atom_type_symbol
_atom_type_description
_atom_type_scat_dispersion_real
_atom_type_scat_dispersion_imag
_atom_type_scat_source
C C 0.0033 0.0016 'International Tables Vol C Tables 4.2.6.8 and 6.1.1.4'
H H 0.0000 0.0000 'International Tables Vol C Tables 4.2.6.8 and 6.1.1.4'
N N 0.0061 0.0033 'International Tables Vol C Tables 4.2.6.8 and 6.1.1.4'
O O 0.0106 0.0060 'International Tables Vol C Tables 4.2.6.8 and 6.1.1.4'
La La -0.2871 2.4523 'International Tables Vol C Tables 4.2.6.8 and 6.1.1.4'

loop_
_geom_angle_atom_site_label_1
_geom_angle_atom_site_label_2
_geom_angle_atom_site_label_3
_geom_angle
_geom_angle_site_symmetry_1
_geom_angle_site_symmetry_3
O6 La O8 148.59(11) . 3_557
O6 La O5 73.66(11) . .
O8 La O5 83.80(11) 3_557 .
O6 La O1 74.37(11) . .
O8 La O1 136.13(11) 3_557 .
O5 La O1 133.70(12) . .
O6 La O4 78.10(11) . .
O8 La O4 73.43(10) 3_557 .
O5 La O4 68.82(12) . .
O1 La O4 134.02(11) . .
O6 La O3 110.56(10) . .
O8 La O3 74.41(10) 3_557 .
O5 La O3 141.47(12) . .
O1 La O3 81.51(12) . .
O4 La O3 74.62(11) . .
O6 La O7 78.61(10) . .
O8 La O7 116.01(10) 3_557 .
O5 La O7 73.56(12) . .
O1 La O7 67.97(12) . .
O4 La O7 139.92(12) . .
O3 La O7 144.72(12) . .
O6 La O8 121.23(10) . .
O8 La O8 66.90(11) 3_557 .
O5 La O8 67.96(11) . .
O1 La O8 102.63(11) . .
O4 La O8 123.15(11) . .
O3 La O8 127.31(10) . .
O7 La O8 49.11(9) . .
O6 La O2 121.63(10) . .
O8 La O2 89.77(10) 3_557 .
O5 La O2 135.73(11) . .
O1 La O2 48.64(10) . .
O4 La O2 149.50(11) . .
O3 La O2 76.44(11) . .
O7 La O2 70.27(11) . .
O8 La O2 69.26(10) . .
O6 La O6 62.45(12) . 3_556
O8 La O6 116.02(10) 3_557 3_556
O5 La O6 122.30(10) . 3_556
O1 La O6 67.66(11) . 3_556
O4 La O6 67.09(10) . 3_556
O3 La O6 48.14(9) . 3_556
O7 La O6 126.84(10) . 3_556
O8 La O6 168.99(10) . 3_556
O2 La O6 99.84(10) . 3_556
O6 La C26 99.12(11) . .
O8 La C26 91.99(11) 3_557 .
O5 La C26 67.69(12) . .
O1 La C26 85.49(12) . .
O4 La C26 135.27(12) . .
O3 La C26 142.73(11) . .
O7 La C26 24.04(10) . .
O8 La C26 25.13(10) . .
O2 La C26 68.84(12) . .
O6 La C26 150.26(10) 3_556 .
O6 La C1 98.27(11) . .
O8 La C1 112.87(11) 3_557 .
O5 La C1 141.57(13) . .
O1 La C1 24.33(11) . .
O4 La C1 147.70(12) . .
O3 La C1 76.87(12) . .
O7 La C1 68.01(12) . .
O8 La C1 86.48(11) . .
O2 La C1 24.35(10) . .
O6 La C1 82.64(11) 3_556 .
C26 La C1 77.01(13) . .
C1 O1 La 98.7(3) . .
C1 O2 La 90.6(3) . .
C24 O3 La 99.3(3) . .
C24 O6 La 150.9(3) 3_556 .
C24 O6 La 91.1(3) 3_556 3_556
La O6 La 117.55(12) . 3_556
C26 O7 La 96.2(3) . .
C26 O8 La 154.0(3) . 3_557
C26 O8 La 92.8(2) . .
La O8 La 113.11(11) 3_557 .
O2 C1 O1 121.9(4) . .
O2 C1 C2 123.7(4) . .
O1 C1 C2 114.4(4) . .
O2 C1 La 65.1(3) . .
O1 C1 La 57.0(2) . .
C2 C1 La 170.7(3) . .
N3 C2 C1 116.0(4) . .
N3 C2 H2A 108.3 . .
C1 C2 H2A 108.3 . .
N3 C2 H2B 108.3 . .
C1 C2 H2B 108.3 . .
H2A C2 H2B 107.4 . .
N4 N3 C7 110.6(4) . .
N4 N3 C2 119.7(4) . .
C7 N3 C2 129.5(4) . .
N5 N4 N3 107.5(4) . .
N4 N5 C6 109.5(4) . .
N5 C6 C7 107.3(4) . .
N5 C6 C8 124.9(4) . .
C7 C6 C8 127.7(5) . .
N3 C7 C6 105.1(4) . .
N3 C7 H7 127.4 . .
C6 C7 H7 127.4 . .
C18 C8 C9 120.5(4) . .
C18 C8 C6 117.6(4) . .
C9 C8 C6 121.8(5) . .
C8 C9 C10 119.3(5) . .
C8 C9 H9 120.3 . .
C10 C9 H9 120.3 . .
C16 C10 C9 119.3(5) . .
C16 C10 C11 119.3(4) . .
C9 C10 C11 121.3(5) . .
N12 C11 C15 108.0(4) . .
N12 C11 C10 122.5(4) . .
C15 C11 C10 129.4(5) . .
N13 N12 C11 108.9(4) . .
N12 N13 N14 107.1(4) . .
N13 N14 C15 111.5(4) . .
N13 N14 C27 118.5(4) . 4_666
C15 N14 C27 129.8(5) . 4_666
N14 C15 C11 104.5(5) . .
N14 C15 H15 127.8 . .
C11 C15 H15 127.8 . .
C10 C16 C17 121.6(4) . .
C10 C16 H16 119.2 . .
C17 C16 H16 119.2 . .
C16 C17 C18 118.6(4) . .
C16 C17 C19 120.7(4) . .
C18 C17 C19 120.7(4) . .
C8 C18 C17 120.6(4) . .
C8 C18 H18 119.7 . .
C17 C18 H18 119.7 . .
N23 C19 C20 107.1(4) . .
N23 C19 C17 123.4(4) . .
C20 C19 C17 129.4(5) . .
N21 C20 C19 105.7(4) . .
N21 C20 H20 127.2 . .
C19 C20 H20 127.2 . .
C20 N21 N22 111.5(4) . .
C20 N21 C25 128.1(4) . 3_657
N22 N21 C25 119.9(4) . 3_657
N23 N22 N21 106.2(4) . .
N22 N23 C19 109.5(4) . .
O3 C24 O6 121.2(4) . 3_556
O3 C24 C25 120.5(4) . .
O6 C24 C25 118.3(4) 3_556 .
O3 C24 La 57.0(2) . .
O6 C24 La 64.4(2) 3_556 .
C25 C24 La 175.4(3) . .
N21 C25 C24 109.7(4) 3_657 .
N21 C25 H25A 109.7 3_657 .
C24 C25 H25A 109.7 . .
N21 C25 H25B 109.7 3_657 .
C24 C25 H25B 109.7 . .
H25A C25 H25B 108.2 . .
O7 C26 O8 121.6(4) . .
O7 C26 C27 121.3(4) . .
O8 C26 C27 117.1(4) . .
O7 C26 La 59.7(2) . .
O8 C26 La 62.1(2) . .
C27 C26 La 174.7(3) . .
N14 C27 C26 111.5(4) 4_465 .
N14 C27 H27A 109.3 4_465 .
C26 C27 H27A 109.3 . .
N14 C27 H27B 109.3 4_465 .
C26 C27 H27B 109.3 . .
H27A C27 H27B 108.0 . .

loop_
_geom_bond_atom_site_label_1
_geom_bond_atom_site_label_2
_geom_bond_distance
_geom_bond_site_symmetry_2
La O6 2.483(3) .
La O8 2.508(3) 3_557
La O5 2.565(4) .
La O1 2.573(4) .
La O4 2.574(3) .
La O3 2.607(3) .
La O7 2.630(3) .
La O8 2.679(3) .
La O2 2.751(3) .
La O6 2.767(3) 3_556
La C26 3.027(4) .
La C1 3.034(5) .
O1 C1 1.265(5) .
O2 C1 1.251(5) .
O3 C24 1.250(5) .
O6 C24 1.271(5) 3_556
O6 La 2.767(3) 3_556
O7 C26 1.240(5) .
O8 C26 1.287(5) .
O8 La 2.508(3) 3_557
C1 C2 1.509(7) .
C2 N3 1.461(6) .
C2 H2A 0.9800 .
C2 H2B 0.9800 .
N3 N4 1.337(6) .
N3 C7 1.350(6) .
N4 N5 1.316(6) .
N5 C6 1.357(6) .
C6 C7 1.382(6) .
C6 C8 1.469(6) .
C7 H7 0.9400 .
C8 C18 1.385(7) .
C8 C9 1.401(7) .
C9 C10 1.410(6) .
C9 H9 0.9400 .
C10 C16 1.387(7) .
C10 C11 1.477(6) .
C11 N12 1.353(7) .
C11 C15 1.387(6) .
N12 N13 1.325(6) .
N13 N14 1.333(6) .
N14 C15 1.340(7) .
N14 C27 1.461(6) 4_666
C15 H15 0.9400 .
C16 C17 1.399(7) .
C16 H16 0.9400 .
C17 C18 1.400(6) .
C17 C19 1.454(7) .
C18 H18 0.9400 .
C19 N23 1.365(7) .
C19 C20 1.377(6) .
C20 N21 1.326(7) .
C20 H20 0.9400 .
N21 N22 1.351(6) .
N21 C25 1.460(6) 3_657
N22 N23 1.321(6) .
C24 O6 1.271(5) 3_556
C24 C25 1.521(6) .
C25 N21 1.460(6) 3_657
C25 H25A 0.9800 .
C25 H25B 0.9800 .
C26 C27 1.514(6) .
C27 N14 1.461(6) 4_465
C27 H27A 0.9800 .
C27 H27B 0.9800 .
